data_4343953
loop_
_publ_author_name
'Barbosa, Ana Soraya Lima'
'Werl\'e, Christophe'
'Colunga, Claudia Olivia Oliva'
'Rodr\'iguez, Cecilia Franco'
'Toscano, Ruben Alfredo'
'Le Lagadec, Ronan'
'Pfeffer, Michel'

_publ_section_title
;
 Further Insight into the Lability of MeCN Ligands of Cytotoxic
 Cycloruthenated Compounds: Evidence for the Antisymbiotic Effect Trans to
 the Carbon Atom at the Ru Center.
;
_journal_issue 15
_journal_name_full 'Inorganic chemistry'
_journal_page_first 7617
_journal_page_last 7626
_journal_paper_doi 10.1021/acs.inorgchem.5b01236
_journal_volume 54
_journal_year 2015
_chemical_formula_moiety 'C43 H34 N4 P Ru, F6 P, (C4 H10 O)0.5'
_chemical_formula_sum 'C45 H39 F6 N4 O0.5 P2 Ru'
_chemical_formula_weight 920.81
_chemical_name_systematic
;
 ?
;
_space_group_crystal_system monoclinic
_space_group_IT_number 14
_space_group_name_Hall '-P 2ybc'
_space_group_name_H-M_alt 'P 1 21/c 1'
_symmetry_space_group_name_Hall '-P 2ybc'
_symmetry_space_group_name_H-M 'P 1 21/c 1'
_atom_sites_solution_hydrogens geom
_atom_sites_solution_primary direct
_atom_sites_solution_secondary difmap
_audit_creation_method SHELXL-2014
_cell_angle_alpha 90
_cell_angle_beta 106.085(4)
_cell_angle_gamma 90
_cell_formula_units_Z 4
_cell_length_a 14.807(2)
_cell_length_b 14.232(2)
_cell_length_c 21.532(3)
_cell_measurement_reflns_used 9988
_cell_measurement_temperature 150(2)
_cell_measurement_theta_max 27.49
_cell_measurement_theta_min 2.43
_cell_volume 4359.9(10)
_computing_cell_refinement 'APEX2 v2012.10.0(Bruker, 2012)'
_computing_data_collection 'APEX2 v2012.10.0(Bruker, 2012)'
_computing_data_reduction 'SAINT V8.27B (Bruker, 2012)'
_computing_molecular_graphics 'XP V 5.1 (Bruker, 1998)'
_computing_publication_material 'CIFTAB V 2013/2 (Sheldrick, 2013)'
_computing_structure_refinement 'SHELXL-2014/1 (Sheldrick, 2014)'
_computing_structure_solution 'SHELXS-2012 (Bruker, 2013)'
_diffrn_ambient_temperature 150(2)
_diffrn_detector_area_resol_mean 52.0833
_diffrn_measured_fraction_theta_full 0.995
_diffrn_measured_fraction_theta_max 0.993
_diffrn_measurement_device_type 'Bruker D8 Venture \k-geometry diffractometer'
_diffrn_measurement_method '\f and \w scans'
_diffrn_radiation_monochromator 'Helios multilayer mirror'
_diffrn_radiation_type MoK\a
_diffrn_radiation_wavelength 0.71073
_diffrn_reflns_av_R_equivalents 0.0695
_diffrn_reflns_av_unetI/netI 0.0659
_diffrn_reflns_Laue_measured_fraction_full 0.995
_diffrn_reflns_Laue_measured_fraction_max 0.993
_diffrn_reflns_limit_h_max 18
_diffrn_reflns_limit_h_min -18
_diffrn_reflns_limit_k_max 18
_diffrn_reflns_limit_k_min -18
_diffrn_reflns_limit_l_max 25
_diffrn_reflns_limit_l_min -27
_diffrn_reflns_number 49323
_diffrn_reflns_point_group_measured_fraction_full 0.995
_diffrn_reflns_point_group_measured_fraction_max 0.993
_diffrn_reflns_theta_full 25.242
_diffrn_reflns_theta_max 27.103
_diffrn_reflns_theta_min 2.434
_diffrn_source 'micro-focus X-ray source'
_exptl_absorpt_coefficient_mu 0.496
_exptl_absorpt_correction_T_max 0.7456
_exptl_absorpt_correction_T_min 0.5924
_exptl_absorpt_correction_type multi-scan
_exptl_absorpt_process_details '(Sheldrick, 2012)'
_exptl_crystal_colour red
_exptl_crystal_density_diffrn 1.403
_exptl_crystal_description prism
_exptl_crystal_F_000 1876
_exptl_crystal_size_max 0.229
_exptl_crystal_size_mid 0.163
_exptl_crystal_size_min 0.073
_refine_diff_density_max 0.927
_refine_diff_density_min -0.900
_refine_diff_density_rms 0.104
_refine_ls_extinction_method none
_refine_ls_goodness_of_fit_ref 1.078
_refine_ls_hydrogen_treatment constr
_refine_ls_matrix_type full
_refine_ls_number_parameters 506
_refine_ls_number_reflns 9553
_refine_ls_number_restraints 0
_refine_ls_restrained_S_all 1.078
_refine_ls_R_factor_all 0.1093
_refine_ls_R_factor_gt 0.0663
_refine_ls_shift/su_max 0.000
_refine_ls_shift/su_mean 0.000
_refine_ls_structure_factor_coef Fsqd
_refine_ls_weighting_details 'w=1/[\s^2^(Fo^2^)+(0.0258P)^2^+14.4303P] where P=(Fo^2^+2Fc^2^)/3'
_refine_ls_weighting_scheme calc
_refine_ls_wR_factor_gt 0.1177
_refine_ls_wR_factor_ref 0.1360
_reflns_Friedel_coverage 0.000
_reflns_number_gt 6406
_reflns_number_total 9553
_reflns_threshold_expression 'I > 2\s(I)'
_cod_data_source_file ic5b01236_si_001.cif
_cod_data_source_block Compound_3
_cod_depositor_comments 'Adding full bibliography for 4343953--4343957.cif.'
_cod_original_cell_volume 4360.1(11)
_cod_original_formula_sum 'C45 H39 F6 N4 O0.50 P2 Ru'
_cod_database_code 4343953
_shelx_space_group_comment
;
The symmetry employed for this shelxl refinement is uniquely defined
by the following loop, which should always be used as a source of
symmetry information in preference to the above space-group names.
They are only intended as comments.
;
_shelx_estimated_absorpt_t_min 0.895
_shelx_estimated_absorpt_t_max 0.965
_platon_squeeze_void_probe_radius 1.20
_shelxl_version_number 2014-1

loop_
_space_group_symop_operation_xyz
'x, y, z'
'-x, y+1/2, -z+1/2'
'-x, -y, -z'
'x, -y-1/2, z-1/2'

loop_
_atom_site_label
_atom_site_type_symbol
_atom_site_fract_x
_atom_site_fract_y
_atom_site_fract_z
_atom_site_U_iso_or_equiv
_atom_site_adp_type
_atom_site_occupancy
_atom_site_site_symmetry_order
_atom_site_calc_flag
_atom_site_refinement_flags_posn
_atom_site_refinement_flags_adp
Ru1 Ru 0.31533(3) 0.36162(2) 0.57472(2) 0.02965(11) Uani 1 1 d . .
P1 P 0.37551(8) 0.30267(8) 0.68439(6) 0.0315(3) Uani 1 1 d . .
C1 C 0.2753(3) 0.4077(3) 0.4803(2) 0.0334(10) Uani 1 1 d . .
C2 C 0.3196(3) 0.4920(3) 0.4700(2) 0.0331(10) Uani 1 1 d . .
C3 C 0.2970(4) 0.5350(4) 0.4094(2) 0.0445(12) Uani 1 1 d . .
H3 H 0.3253 0.5932 0.4038 0.053 Uiso 1 1 calc R U
C4 C 0.2336(4) 0.4929(4) 0.3576(3) 0.0503(14) Uani 1 1 d . .
H4 H 0.2185 0.5219 0.3162 0.060 Uiso 1 1 calc R U
C5 C 0.1922(4) 0.4094(4) 0.3657(2) 0.0465(13) Uani 1 1 d . .
H5 H 0.1499 0.3798 0.3297 0.056 Uiso 1 1 calc R U
C6 C 0.2121(3) 0.3675(3) 0.4270(2) 0.0388(11) Uani 1 1 d . .
H6 H 0.1816 0.3105 0.4321 0.047 Uiso 1 1 calc R U
N7 N 0.4112(3) 0.4722(2) 0.57910(18) 0.0308(8) Uani 1 1 d . .
C8 C 0.3940(3) 0.5275(3) 0.5256(2) 0.0322(10) Uani 1 1 d . .
C9 C 0.4445(4) 0.6102(3) 0.5252(2) 0.0413(12) Uani 1 1 d . .
H9 H 0.4308 0.6481 0.4874 0.050 Uiso 1 1 calc R U
C10 C 0.5131(4) 0.6369(3) 0.5786(3) 0.0451(12) Uani 1 1 d . .
H10 H 0.5484 0.6925 0.5782 0.054 Uiso 1 1 calc R U
C11 C 0.5306(3) 0.5820(3) 0.6334(2) 0.0368(11) Uani 1 1 d . .
H11 H 0.5774 0.5997 0.6715 0.044 Uiso 1 1 calc R U
C12 C 0.4794(3) 0.5015(3) 0.6319(2) 0.0334(10) Uani 1 1 d . .
H12 H 0.4922 0.4640 0.6699 0.040 Uiso 1 1 calc R U
N13 N 0.2173(2) 0.4554(2) 0.58974(18) 0.0310(8) Uani 1 1 d . .
C14 C 0.2252(3) 0.5469(3) 0.6024(2) 0.0361(11) Uani 1 1 d . .
H14 H 0.2853 0.5753 0.6097 0.043 Uiso 1 1 calc R U
C15 C 0.1497(4) 0.6031(3) 0.6055(2) 0.0440(12) Uani 1 1 d . .
H15 H 0.1589 0.6686 0.6135 0.053 Uiso 1 1 calc R U
C16 C 0.0626(4) 0.5649(4) 0.5970(3) 0.0476(13) Uani 1 1 d . .
H16 H 0.0115 0.6028 0.6005 0.057 Uiso 1 1 calc R U
C17 C -0.0384(4) 0.4222(4) 0.5707(3) 0.0538(14) Uani 1 1 d . .
H17 H -0.0923 0.4565 0.5732 0.065 Uiso 1 1 calc R U
C18 C -0.0467(4) 0.3295(4) 0.5552(3) 0.0578(15) Uani 1 1 d . .
H18 H -0.1062 0.2998 0.5480 0.069 Uiso 1 1 calc R U
C19 C 0.0270(4) 0.1805(4) 0.5308(3) 0.0531(14) Uani 1 1 d . .
H19 H -0.0311 0.1478 0.5214 0.064 Uiso 1 1 calc R U
C20 C 0.1068(4) 0.1360(4) 0.5262(3) 0.0546(14) Uani 1 1 d . .
H20 H 0.1042 0.0720 0.5133 0.066 Uiso 1 1 calc R U
C21 C 0.1917(4) 0.1845(3) 0.5406(2) 0.0432(12) Uani 1 1 d . .
H21 H 0.2463 0.1515 0.5380 0.052 Uiso 1 1 calc R U
N22 N 0.2006(3) 0.2747(2) 0.55793(18) 0.0350(9) Uani 1 1 d . .
C23 C 0.1289(3) 0.4164(3) 0.5789(2) 0.0354(11) Uani 1 1 d . .
C24 C 0.0498(3) 0.4684(4) 0.5830(2) 0.0420(12) Uani 1 1 d . .
C25 C 0.1206(3) 0.3198(3) 0.5626(2) 0.0383(11) Uani 1 1 d . .
C26 C 0.0325(3) 0.2755(4) 0.5495(3) 0.0465(13) Uani 1 1 d . .
N27 N 0.3912(3) 0.2587(2) 0.54756(18) 0.0318(8) Uani 1 1 d . .
C28 C 0.4224(3) 0.1926(3) 0.5328(2) 0.0370(11) Uani 1 1 d . .
C29 C 0.4637(4) 0.1050(3) 0.5176(3) 0.0515(14) Uani 1 1 d . .
H29A H 0.5211 0.0909 0.5519 0.077 Uiso 1 1 calc R U
H29B H 0.4790 0.1119 0.4763 0.077 Uiso 1 1 calc R U
H29C H 0.4186 0.0536 0.5142 0.077 Uiso 1 1 calc R U
C30 C 0.3355(4) 0.1815(3) 0.6885(2) 0.0370(11) Uani 1 1 d . .
C31 C 0.3925(4) 0.1053(3) 0.6830(2) 0.0456(13) Uani 1 1 d . .
H31 H 0.4554 0.1158 0.6820 0.055 Uiso 1 1 calc R U
C32 C 0.3572(5) 0.0140(4) 0.6792(3) 0.0624(17) Uani 1 1 d . .
H32 H 0.3956 -0.0376 0.6747 0.075 Uiso 1 1 calc R U
C33 C 0.2672(6) -0.0009(4) 0.6817(3) 0.070(2) Uani 1 1 d . .
H33 H 0.2435 -0.0632 0.6794 0.084 Uiso 1 1 calc R U
C34 C 0.2099(5) 0.0736(4) 0.6877(3) 0.0631(17) Uani 1 1 d . .
H34 H 0.1477 0.0623 0.6900 0.076 Uiso 1 1 calc R U
C35 C 0.2439(4) 0.1644(3) 0.6904(3) 0.0487(13) Uani 1 1 d . .
H35 H 0.2043 0.2156 0.6935 0.058 Uiso 1 1 calc R U
C36 C 0.3444(3) 0.3604(3) 0.7520(2) 0.0345(10) Uani 1 1 d . .
C37 C 0.3219(4) 0.3122(3) 0.8021(2) 0.0440(12) Uani 1 1 d . .
H37 H 0.3197 0.2455 0.8015 0.053 Uiso 1 1 calc R U
C38 C 0.3026(4) 0.3607(4) 0.8528(3) 0.0557(14) Uani 1 1 d . .
H38 H 0.2873 0.3274 0.8867 0.067 Uiso 1 1 calc R U
C39 C 0.3058(5) 0.4582(4) 0.8538(3) 0.0685(18) Uani 1 1 d . .
H39 H 0.2926 0.4917 0.8884 0.082 Uiso 1 1 calc R U
C40 C 0.3280(5) 0.5057(4) 0.8052(3) 0.0599(16) Uani 1 1 d . .
H40 H 0.3310 0.5724 0.8064 0.072 Uiso 1 1 calc R U
C41 C 0.3461(4) 0.4583(3) 0.7540(2) 0.0448(12) Uani 1 1 d . .
H41 H 0.3599 0.4926 0.7199 0.054 Uiso 1 1 calc R U
C42 C 0.5035(3) 0.2879(3) 0.7176(2) 0.0338(10) Uani 1 1 d . .
C43 C 0.5447(3) 0.2708(3) 0.7828(2) 0.0385(11) Uani 1 1 d . .
H43 H 0.5067 0.2711 0.8118 0.046 Uiso 1 1 calc R U
C44 C 0.6408(4) 0.2533(3) 0.8065(3) 0.0450(13) Uani 1 1 d . .
H44 H 0.6682 0.2426 0.8514 0.054 Uiso 1 1 calc R U
C45 C 0.6957(4) 0.2518(3) 0.7642(3) 0.0445(12) Uani 1 1 d . .
H45 H 0.7610 0.2386 0.7799 0.053 Uiso 1 1 calc R U
C46 C 0.6573(4) 0.2691(3) 0.6998(2) 0.0428(12) Uani 1 1 d . .
H46 H 0.6957 0.2683 0.6710 0.051 Uiso 1 1 calc R U
C47 C 0.5623(3) 0.2877(3) 0.6768(2) 0.0397(11) Uani 1 1 d . .
H47 H 0.5363 0.3008 0.6321 0.048 Uiso 1 1 calc R U
P2 P 0.72609(10) 0.14472(11) 0.49719(7) 0.0519(4) Uani 1 1 d . .
F1 F 0.7829(3) 0.1348(3) 0.44544(17) 0.0834(11) Uani 1 1 d . .
F2 F 0.6710(3) 0.1568(3) 0.55012(18) 0.0972(14) Uani 1 1 d . .
F3 F 0.7351(3) 0.2555(3) 0.4919(2) 0.0955(13) Uani 1 1 d . .
F4 F 0.8220(2) 0.1404(3) 0.55287(17) 0.0734(10) Uani 1 1 d . .
F5 F 0.7164(3) 0.0345(3) 0.5008(2) 0.0948(13) Uani 1 1 d . .
F6 F 0.6288(2) 0.1481(3) 0.44169(16) 0.0779(11) Uani 1 1 d . .

loop_
_atom_site_aniso_label
_atom_site_aniso_U_11
_atom_site_aniso_U_22
_atom_site_aniso_U_33
_atom_site_aniso_U_23
_atom_site_aniso_U_13
_atom_site_aniso_U_12
Ru1 0.0322(2) 0.02401(17) 0.0333(2) -0.00173(16) 0.00985(15) 0.00020(16)
P1 0.0382(7) 0.0227(5) 0.0350(7) 0.0004(5) 0.0127(5) 0.0010(5)
C1 0.038(3) 0.033(2) 0.031(3) -0.005(2) 0.012(2) 0.009(2)
C2 0.039(3) 0.031(2) 0.031(3) 0.0012(19) 0.013(2) 0.005(2)
C3 0.042(3) 0.048(3) 0.044(3) 0.008(2) 0.013(2) 0.008(2)
C4 0.052(3) 0.059(3) 0.040(3) 0.007(3) 0.014(3) 0.013(3)
C5 0.043(3) 0.058(3) 0.034(3) -0.012(2) 0.003(2) 0.006(3)
C6 0.044(3) 0.033(2) 0.039(3) -0.008(2) 0.011(2) 0.005(2)
N7 0.036(2) 0.0193(17) 0.039(2) 0.0021(16) 0.0139(18) 0.0046(15)
C8 0.036(3) 0.027(2) 0.037(3) 0.0039(19) 0.016(2) 0.0092(19)
C9 0.056(3) 0.030(2) 0.044(3) 0.009(2) 0.023(3) 0.000(2)
C10 0.054(3) 0.033(2) 0.056(3) -0.002(2) 0.027(3) -0.007(2)
C11 0.035(3) 0.030(2) 0.046(3) -0.006(2) 0.013(2) -0.007(2)
C12 0.035(3) 0.030(2) 0.034(3) 0.0030(19) 0.007(2) 0.0015(19)
N13 0.030(2) 0.0251(18) 0.037(2) -0.0040(16) 0.0091(17) 0.0035(15)
C14 0.032(3) 0.034(2) 0.040(3) -0.006(2) 0.007(2) 0.002(2)
C15 0.049(3) 0.032(2) 0.050(3) -0.007(2) 0.012(3) 0.006(2)
C16 0.044(3) 0.045(3) 0.054(3) -0.011(2) 0.013(3) 0.010(2)
C17 0.035(3) 0.061(4) 0.067(4) -0.012(3) 0.017(3) -0.002(3)
C18 0.031(3) 0.058(3) 0.084(4) -0.009(3) 0.015(3) -0.011(2)
C19 0.037(3) 0.049(3) 0.074(4) -0.010(3) 0.016(3) -0.017(2)
C20 0.057(3) 0.040(3) 0.070(4) -0.014(3) 0.022(3) -0.016(3)
C21 0.045(3) 0.040(3) 0.048(3) -0.005(2) 0.018(2) -0.003(2)
N22 0.037(2) 0.0261(19) 0.042(2) -0.0070(17) 0.0120(18) -0.0054(16)
C23 0.037(3) 0.039(3) 0.031(3) 0.000(2) 0.009(2) -0.001(2)
C24 0.035(3) 0.047(3) 0.044(3) -0.002(2) 0.010(2) -0.001(2)
C25 0.036(3) 0.038(3) 0.041(3) -0.002(2) 0.011(2) -0.003(2)
C26 0.035(3) 0.050(3) 0.053(3) -0.005(3) 0.011(2) -0.008(2)
N27 0.032(2) 0.0257(19) 0.039(2) -0.0020(16) 0.0129(17) 0.0015(16)
C28 0.038(3) 0.029(2) 0.047(3) 0.000(2) 0.017(2) -0.005(2)
C29 0.045(3) 0.033(3) 0.081(4) -0.015(3) 0.025(3) 0.003(2)
C30 0.055(3) 0.027(2) 0.028(3) 0.0010(19) 0.010(2) -0.003(2)
C31 0.071(4) 0.023(2) 0.044(3) 0.000(2) 0.018(3) 0.000(2)
C32 0.098(5) 0.033(3) 0.056(4) -0.003(3) 0.021(4) 0.002(3)
C33 0.118(6) 0.035(3) 0.053(4) 0.003(3) 0.018(4) -0.025(4)
C34 0.071(4) 0.057(4) 0.062(4) 0.009(3) 0.021(3) -0.024(3)
C35 0.059(4) 0.037(3) 0.053(3) 0.006(2) 0.020(3) -0.006(2)
C36 0.044(3) 0.027(2) 0.031(3) -0.001(2) 0.007(2) 0.003(2)
C37 0.059(3) 0.035(3) 0.042(3) 0.001(2) 0.020(3) 0.004(2)
C38 0.071(4) 0.056(3) 0.046(3) 0.005(3) 0.027(3) 0.009(3)
C39 0.101(5) 0.063(4) 0.045(4) -0.008(3) 0.027(4) 0.025(4)
C40 0.095(5) 0.037(3) 0.045(4) -0.008(3) 0.015(3) 0.014(3)
C41 0.060(3) 0.033(3) 0.039(3) 0.004(2) 0.010(3) 0.007(2)
C42 0.040(3) 0.020(2) 0.039(3) 0.0025(19) 0.008(2) 0.0035(18)
C43 0.051(3) 0.026(2) 0.039(3) 0.004(2) 0.014(2) 0.001(2)
C44 0.052(3) 0.032(2) 0.043(3) 0.004(2) 0.000(3) 0.009(2)
C45 0.039(3) 0.039(3) 0.050(3) 0.004(2) 0.004(3) 0.007(2)
C46 0.046(3) 0.037(3) 0.046(3) 0.006(2) 0.013(3) 0.006(2)
C47 0.042(3) 0.033(2) 0.042(3) 0.005(2) 0.009(2) 0.002(2)
P2 0.0451(8) 0.0598(9) 0.0517(9) 0.0027(7) 0.0150(7) -0.0184(7)
F1 0.070(2) 0.121(3) 0.069(2) 0.017(2) 0.036(2) -0.006(2)
F2 0.065(2) 0.168(4) 0.066(2) -0.029(3) 0.030(2) -0.028(3)
F3 0.064(2) 0.058(2) 0.152(4) 0.009(2) 0.008(2) -0.0107(19)
F4 0.053(2) 0.090(3) 0.070(2) 0.011(2) 0.0064(17) -0.0190(19)
F5 0.123(3) 0.061(2) 0.096(3) 0.005(2) 0.023(3) -0.045(2)
F6 0.050(2) 0.121(3) 0.060(2) 0.008(2) 0.0096(17) -0.027(2)

loop_
_atom_type_symbol
_atom_type_description
_atom_type_scat_dispersion_real
_atom_type_scat_dispersion_imag
_atom_type_scat_source
C C 0.0033 0.0016 'International Tables Vol C Tables 4.2.6.8 and 6.1.1.4'
H H 0.0000 0.0000 'International Tables Vol C Tables 4.2.6.8 and 6.1.1.4'
N N 0.0061 0.0033 'International Tables Vol C Tables 4.2.6.8 and 6.1.1.4'
O O 0.0106 0.0060 'International Tables Vol C Tables 4.2.6.8 and 6.1.1.4'
F F 0.0171 0.0103 'International Tables Vol C Tables 4.2.6.8 and 6.1.1.4'
P P 0.1023 0.0942 'International Tables Vol C Tables 4.2.6.8 and 6.1.1.4'
Ru Ru -1.2594 0.8363 'International Tables Vol C Tables 4.2.6.8 and 6.1.1.4'

loop_
_geom_angle_atom_site_label_1
_geom_angle_atom_site_label_2
_geom_angle_atom_site_label_3
_geom_angle
N27 Ru1 N22 90.64(14)
N27 Ru1 C1 88.65(15)
N22 Ru1 C1 91.16(17)
N27 Ru1 N13 169.33(14)
N22 Ru1 N13 80.42(14)
C1 Ru1 N13 85.76(15)
N27 Ru1 N7 97.63(14)
N22 Ru1 N7 167.09(14)
C1 Ru1 N7 79.19(16)
N13 Ru1 N7 90.25(13)
N27 Ru1 P1 87.00(11)
N22 Ru1 P1 91.47(11)
C1 Ru1 P1 174.94(12)
N13 Ru1 P1 98.95(11)
N7 Ru1 P1 98.83(10)
C30 P1 C36 103.1(2)
C30 P1 C42 100.7(2)
C36 P1 C42 101.6(2)
C30 P1 Ru1 109.58(15)
C36 P1 Ru1 120.70(15)
C42 P1 Ru1 118.47(16)
C6 C1 C2 117.1(4)
C6 C1 Ru1 129.0(4)
C2 C1 Ru1 113.9(3)
C3 C2 C1 121.2(4)
C3 C2 C8 122.8(4)
C1 C2 C8 116.0(4)
C4 C3 C2 119.9(5)
C4 C3 H3 120.1
C2 C3 H3 120.1
C5 C4 C3 120.1(5)
C5 C4 H4 119.9
C3 C4 H4 119.9
C4 C5 C6 120.2(5)
C4 C5 H5 119.9
C6 C5 H5 119.9
C1 C6 C5 121.4(5)
C1 C6 H6 119.3
C5 C6 H6 119.3
C8 N7 C12 116.8(4)
C8 N7 Ru1 115.5(3)
C12 N7 Ru1 127.0(3)
N7 C8 C9 121.3(4)
N7 C8 C2 114.3(4)
C9 C8 C2 124.4(4)
C10 C9 C8 120.4(4)
C10 C9 H9 119.8
C8 C9 H9 119.8
C9 C10 C11 118.9(4)
C9 C10 H10 120.5
C11 C10 H10 120.5
C12 C11 C10 118.9(5)
C12 C11 H11 120.5
C10 C11 H11 120.5
N7 C12 C11 123.6(4)
N7 C12 H12 118.2
C11 C12 H12 118.2
C14 N13 C23 117.1(4)
C14 N13 Ru1 129.8(3)
C23 N13 Ru1 112.8(3)
N13 C14 C15 123.2(4)
N13 C14 H14 118.4
C15 C14 H14 118.4
C16 C15 C14 120.4(5)
C16 C15 H15 119.8
C14 C15 H15 119.8
C15 C16 C24 119.0(5)
C15 C16 H16 120.5
C24 C16 H16 120.5
C18 C17 C24 120.8(5)
C18 C17 H17 119.6
C24 C17 H17 119.6
C17 C18 C26 121.4(5)
C17 C18 H18 119.3
C26 C18 H18 119.3
C20 C19 C26 118.9(5)
C20 C19 H19 120.5
C26 C19 H19 120.5
C19 C20 C21 119.9(5)
C19 C20 H20 120.0
C21 C20 H20 120.0
N22 C21 C20 123.6(5)
N22 C21 H21 118.2
C20 C21 H21 118.2
C21 N22 C25 116.7(4)
C21 N22 Ru1 130.0(3)
C25 N22 Ru1 113.2(3)
N13 C23 C24 122.9(4)
N13 C23 C25 116.5(4)
C24 C23 C25 120.6(4)
C16 C24 C23 117.4(4)
C16 C24 C17 123.7(5)
C23 C24 C17 118.8(5)
N22 C25 C26 123.1(4)
N22 C25 C23 117.0(4)
C26 C25 C23 119.8(4)
C25 C26 C19 117.7(5)
C25 C26 C18 118.5(5)
C19 C26 C18 123.8(5)
C28 N27 Ru1 169.5(4)
N27 C28 C29 176.7(5)
C28 C29 H29A 109.5
C28 C29 H29B 109.5
H29A C29 H29B 109.5
C28 C29 H29C 109.5
H29A C29 H29C 109.5
H29B C29 H29C 109.5
C35 C30 C31 118.9(4)
C35 C30 P1 119.8(4)
C31 C30 P1 121.0(4)
C32 C31 C30 120.2(5)
C32 C31 H31 119.9
C30 C31 H31 119.9
C33 C32 C31 119.7(6)
C33 C32 H32 120.1
C31 C32 H32 120.1
C32 C33 C34 121.0(5)
C32 C33 H33 119.5
C34 C33 H33 119.5
C35 C34 C33 119.6(6)
C35 C34 H34 120.2
C33 C34 H34 120.2
C34 C35 C30 120.7(5)
C34 C35 H35 119.7
C30 C35 H35 119.7
C41 C36 C37 118.3(4)
C41 C36 P1 117.7(4)
C37 C36 P1 124.0(3)
C38 C37 C36 120.6(5)
C38 C37 H37 119.7
C36 C37 H37 119.7
C37 C38 C39 119.8(5)
C37 C38 H38 120.1
C39 C38 H38 120.1
C40 C39 C38 120.0(5)
C40 C39 H39 120.0
C38 C39 H39 120.0
C39 C40 C41 120.8(5)
C39 C40 H40 119.6
C41 C40 H40 119.6
C40 C41 C36 120.5(5)
C40 C41 H41 119.8
C36 C41 H41 119.8
C43 C42 C47 117.4(4)
C43 C42 P1 121.9(4)
C47 C42 P1 120.6(4)
C42 C43 C44 121.3(5)
C42 C43 H43 119.4
C44 C43 H43 119.4
C45 C44 C43 119.2(5)
C45 C44 H44 120.4
C43 C44 H44 120.4
C46 C45 C44 120.8(5)
C46 C45 H45 119.6
C44 C45 H45 119.6
C45 C46 C47 119.6(5)
C45 C46 H46 120.2
C47 C46 H46 120.2
C46 C47 C42 121.7(5)
C46 C47 H47 119.2
C42 C47 H47 119.2
F1 P2 F5 91.1(2)
F1 P2 F2 178.5(2)
F5 P2 F2 90.0(2)
F1 P2 F4 89.4(2)
F5 P2 F4 89.9(2)
F2 P2 F4 89.5(2)
F1 P2 F3 88.1(2)
F5 P2 F3 178.8(3)
F2 P2 F3 90.8(3)
F4 P2 F3 91.0(2)
F1 P2 F6 91.2(2)
F5 P2 F6 89.5(2)
F2 P2 F6 89.9(2)
F4 P2 F6 179.2(2)
F3 P2 F6 89.6(2)

loop_
_geom_bond_atom_site_label_1
_geom_bond_atom_site_label_2
_geom_bond_distance
Ru1 N27 2.028(4)
Ru1 N22 2.051(4)
Ru1 C1 2.061(5)
Ru1 N13 2.063(3)
Ru1 N7 2.103(4)
Ru1 P1 2.4309(13)
P1 C30 1.834(4)
P1 C36 1.839(5)
P1 C42 1.843(5)
C1 C6 1.387(6)
C1 C2 1.414(6)
C2 C3 1.395(6)
C2 C8 1.475(6)
C3 C4 1.380(7)
C3 H3 0.9500
C4 C5 1.371(7)
C4 H4 0.9500
C5 C6 1.404(7)
C5 H5 0.9500
C6 H6 0.9500
N7 C8 1.359(5)
N7 C12 1.360(6)
C8 C9 1.396(6)
C9 C10 1.361(7)
C9 H9 0.9500
C10 C11 1.378(7)
C10 H10 0.9500
C11 C12 1.370(6)
C11 H11 0.9500
C12 H12 0.9500
N13 C14 1.329(5)
N13 C23 1.380(6)
C14 C15 1.391(6)
C14 H14 0.9500
C15 C16 1.365(7)
C15 H15 0.9500
C16 C24 1.407(7)
C16 H16 0.9500
C17 C18 1.357(7)
C17 C24 1.421(7)
C17 H17 0.9500
C18 C26 1.436(7)
C18 H18 0.9500
C19 C20 1.367(7)
C19 C26 1.407(7)
C19 H19 0.9500
C20 C21 1.393(7)
C20 H20 0.9500
C21 N22 1.333(6)
C21 H21 0.9500
N22 C25 1.375(6)
C23 C24 1.410(6)
C23 C25 1.416(6)
C25 C26 1.405(6)
N27 C28 1.131(5)
C28 C29 1.466(6)
C29 H29A 0.9800
C29 H29B 0.9800
C29 H29C 0.9800
C30 C35 1.390(7)
C30 C31 1.398(6)
C31 C32 1.395(7)
C31 H31 0.9500
C32 C33 1.366(9)
C32 H32 0.9500
C33 C34 1.385(9)
C33 H33 0.9500
C34 C35 1.382(7)
C34 H34 0.9500
C35 H35 0.9500
C36 C41 1.394(6)
C36 C37 1.395(6)
C37 C38 1.385(7)
C37 H37 0.9500
C38 C39 1.388(8)
C38 H38 0.9500
C39 C40 1.361(8)
C39 H39 0.9500
C40 C41 1.380(7)
C40 H40 0.9500
C41 H41 0.9500
C42 C43 1.389(6)
C42 C47 1.397(6)
C43 C44 1.395(7)
C43 H43 0.9500
C44 C45 1.380(7)
C44 H44 0.9500
C45 C46 1.367(7)
C45 H45 0.9500
C46 C47 1.381(7)
C46 H46 0.9500
C47 H47 0.9500
P2 F1 1.577(4)
P2 F5 1.579(4)
P2 F2 1.584(4)
P2 F4 1.586(4)
P2 F3 1.589(4)
P2 F6 1.597(4)

loop_
_geom_torsion_atom_site_label_1
_geom_torsion_atom_site_label_2
_geom_torsion_atom_site_label_3
_geom_torsion_atom_site_label_4
_geom_torsion
C6 C1 C2 C3 3.1(6)
Ru1 C1 C2 C3 -177.0(3)
C6 C1 C2 C8 -173.5(4)
Ru1 C1 C2 C8 6.5(5)
C1 C2 C3 C4 -3.0(7)
C8 C2 C3 C4 173.3(4)
C2 C3 C4 C5 0.5(8)
C3 C4 C5 C6 1.8(8)
C2 C1 C6 C5 -0.8(6)
Ru1 C1 C6 C5 179.3(3)
C4 C5 C6 C1 -1.7(7)
C12 N7 C8 C9 0.2(6)
Ru1 N7 C8 C9 171.5(3)
C12 N7 C8 C2 179.8(4)
Ru1 N7 C8 C2 -8.8(5)
C3 C2 C8 N7 -174.9(4)
C1 C2 C8 N7 1.6(6)
C3 C2 C8 C9 4.7(7)
C1 C2 C8 C9 -178.8(4)
N7 C8 C9 C10 0.7(7)
C2 C8 C9 C10 -178.9(4)
C8 C9 C10 C11 -1.3(7)
C9 C10 C11 C12 1.1(7)
C8 N7 C12 C11 -0.4(6)
Ru1 N7 C12 C11 -170.6(3)
C10 C11 C12 N7 -0.2(7)
C23 N13 C14 C15 0.4(7)
Ru1 N13 C14 C15 173.8(4)
N13 C14 C15 C16 1.8(8)
C14 C15 C16 C24 -2.1(8)
C24 C17 C18 C26 -1.4(9)
C26 C19 C20 C21 0.6(9)
C19 C20 C21 N22 -1.3(9)
C20 C21 N22 C25 1.3(7)
C20 C21 N22 Ru1 -175.1(4)
C14 N13 C23 C24 -2.3(7)
Ru1 N13 C23 C24 -176.8(4)
C14 N13 C23 C25 177.3(4)
Ru1 N13 C23 C25 2.8(5)
C15 C16 C24 C23 0.3(7)
C15 C16 C24 C17 -177.2(5)
N13 C23 C24 C16 2.0(7)
C25 C23 C24 C16 -177.6(5)
N13 C23 C24 C17 179.6(5)
C25 C23 C24 C17 0.1(7)
C18 C17 C24 C16 177.6(6)
C18 C17 C24 C23 0.1(8)
C21 N22 C25 C26 -0.7(7)
Ru1 N22 C25 C26 176.3(4)
C21 N22 C25 C23 -178.0(4)
Ru1 N22 C25 C23 -1.0(5)
N13 C23 C25 N22 -1.2(6)
C24 C23 C25 N22 178.4(4)
N13 C23 C25 C26 -178.6(4)
C24 C23 C25 C26 1.0(7)
N22 C25 C26 C19 0.1(8)
C23 C25 C26 C19 177.3(5)
N22 C25 C26 C18 -179.3(5)
C23 C25 C26 C18 -2.1(8)
C20 C19 C26 C25 0.0(8)
C20 C19 C26 C18 179.4(6)
C17 C18 C26 C25 2.4(9)
C17 C18 C26 C19 -177.0(6)
C36 P1 C30 C35 52.2(4)
C42 P1 C30 C35 156.8(4)
Ru1 P1 C30 C35 -77.6(4)
C36 P1 C30 C31 -134.5(4)
C42 P1 C30 C31 -29.8(4)
Ru1 P1 C30 C31 95.7(4)
C35 C30 C31 C32 0.4(7)
P1 C30 C31 C32 -173.0(4)
C30 C31 C32 C33 -1.0(8)
C31 C32 C33 C34 0.4(9)
C32 C33 C34 C35 0.8(9)
C33 C34 C35 C30 -1.4(8)
C31 C30 C35 C34 0.8(8)
P1 C30 C35 C34 174.3(4)
C30 P1 C36 C41 -166.0(4)
C42 P1 C36 C41 90.1(4)
Ru1 P1 C36 C41 -43.4(4)
C30 P1 C36 C37 15.9(5)
C42 P1 C36 C37 -88.1(4)
Ru1 P1 C36 C37 138.5(4)
C41 C36 C37 C38 -0.6(8)
P1 C36 C37 C38 177.5(4)
C36 C37 C38 C39 0.0(9)
C37 C38 C39 C40 -0.1(10)
C38 C39 C40 C41 0.9(10)
C39 C40 C41 C36 -1.6(9)
C37 C36 C41 C40 1.4(8)
P1 C36 C41 C40 -176.8(4)
C30 P1 C42 C43 -72.3(4)
C36 P1 C42 C43 33.6(4)
Ru1 P1 C42 C43 168.4(3)
C30 P1 C42 C47 103.7(4)
C36 P1 C42 C47 -150.4(4)
Ru1 P1 C42 C47 -15.7(4)
C47 C42 C43 C44 -0.6(6)
P1 C42 C43 C44 175.5(3)
C42 C43 C44 C45 -0.8(7)
C43 C44 C45 C46 1.3(7)
C44 C45 C46 C47 -0.4(7)
C45 C46 C47 C42 -1.1(7)
C43 C42 C47 C46 1.6(7)
P1 C42 C47 C46 -174.6(4)

loop_
_platon_squeeze_void_nr
_platon_squeeze_void_average_x
_platon_squeeze_void_average_y
_platon_squeeze_void_average_z
_platon_squeeze_void_volume
_platon_squeeze_void_count_electrons
_platon_squeeze_void_content
1 0.000 -0.061 0.250 421 66 ' '
2 0.000 0.007 0.750 421 66 ' '
